data_7125194
loop_
_publ_author_name
'Yu, Liu-Zhu'
'Wei, Yin'
'Shi, Min'

_publ_section_title
;
 Copper-catalyzed cascade cyclization of 1,5-enynes via consecutive
 trifluoromethylazidation/diazidation and click reaction: self-assembly of
 triazole fused isoindolines.
;
_journal_issue 89
_journal_name_full 'Chemical communications (Cambridge, England)'
_journal_page_first 13163
_journal_page_last 13166
_journal_paper_doi 10.1039/c6cc07394h
_journal_volume 52
_journal_year 2016
_chemical_formula_sum 'C44 H32 N12'
_chemical_formula_weight 728.81
_space_group_crystal_system triclinic
_space_group_IT_number 2
_space_group_name_Hall '-P 1'
_space_group_name_H-M_alt 'P -1'
_atom_sites_solution_hydrogens geom
_audit_creation_method SHELXL-2013
_audit_update_record
;
2016-06-01 deposited with the CCDC.
2016-10-17 downloaded from the CCDC.
;
_cell_angle_alpha 89.880(3)
_cell_angle_beta 83.440(3)
_cell_angle_gamma 78.898(3)
_cell_formula_units_Z 2
_cell_length_a 8.1858(10)
_cell_length_b 10.1508(13)
_cell_length_c 22.150(3)
_cell_measurement_reflns_used 1203
_cell_measurement_temperature 293(2)
_cell_measurement_theta_max 40.944
_cell_measurement_theta_min 5.106
_cell_volume 1793.9(4)
_computing_cell_refinement 'Bruker SMART'
_computing_data_collection 'Bruker SMART'
_computing_data_reduction 'Bruker SHELXTL'
_computing_molecular_graphics 'Bruker SHELXTL'
_computing_publication_material 'Bruker SHELXTL'
_computing_structure_refinement 'SHELXL-2013 (Sheldrick, 2013)'
_computing_structure_solution 'Bruker SHELXTL'
_diffrn_ambient_temperature 293(2)
_diffrn_measured_fraction_theta_full 0.998
_diffrn_measured_fraction_theta_max 0.998
_diffrn_measurement_device_type 'CCD area detector'
_diffrn_measurement_method 'phi and omega scans'
_diffrn_radiation_type MoK\a
_diffrn_radiation_wavelength 0.71073
_diffrn_reflns_av_R_equivalents 0.0392
_diffrn_reflns_av_unetI/netI 0.0830
_diffrn_reflns_Laue_measured_fraction_full 0.998
_diffrn_reflns_Laue_measured_fraction_max 0.998
_diffrn_reflns_limit_h_max 9
_diffrn_reflns_limit_h_min -9
_diffrn_reflns_limit_k_max 12
_diffrn_reflns_limit_k_min -8
_diffrn_reflns_limit_l_max 26
_diffrn_reflns_limit_l_min -26
_diffrn_reflns_number 10435
_diffrn_reflns_point_group_measured_fraction_full 0.998
_diffrn_reflns_point_group_measured_fraction_max 0.998
_diffrn_reflns_theta_full 25.242
_diffrn_reflns_theta_max 25.499
_diffrn_reflns_theta_min 1.851
_exptl_absorpt_coefficient_mu 0.085
_exptl_absorpt_correction_T_max 0.7456
_exptl_absorpt_correction_T_min 0.6075
_exptl_absorpt_correction_type multi-scan
_exptl_absorpt_process_details sadabs
_exptl_crystal_colour colorless
_exptl_crystal_density_diffrn 1.349
_exptl_crystal_description prismatic
_exptl_crystal_F_000 760
_exptl_crystal_size_max 0.200
_exptl_crystal_size_mid 0.160
_exptl_crystal_size_min 0.130
_refine_diff_density_max 0.234
_refine_diff_density_min -0.224
_refine_diff_density_rms 0.043
_refine_ls_extinction_method none
_refine_ls_goodness_of_fit_ref 0.983
_refine_ls_hydrogen_treatment constr
_refine_ls_matrix_type full
_refine_ls_number_parameters 505
_refine_ls_number_reflns 6666
_refine_ls_number_restraints 0
_refine_ls_restrained_S_all 0.983
_refine_ls_R_factor_all 0.1086
_refine_ls_R_factor_gt 0.0622
_refine_ls_shift/su_max 0.000
_refine_ls_shift/su_mean 0.000
_refine_ls_structure_factor_coef Fsqd
_refine_ls_weighting_details 'w=1/[\s^2^(Fo^2^)+(0.0761P)^2^+0.0125P] where P=(Fo^2^+2Fc^2^)/3'
_refine_ls_weighting_scheme calc
_refine_ls_wR_factor_gt 0.1446
_refine_ls_wR_factor_ref 0.1720
_reflns_Friedel_coverage 0.000
_reflns_number_gt 4047
_reflns_number_total 6666
_reflns_threshold_expression 'I > 2\s(I)'
_cod_data_source_file c6cc07394h2.cif
_cod_data_source_block cd16297
_cod_database_code 7125194
_shelx_space_group_comment
; 
The symmetry employed for this shelxl refinement is uniquely defined 
by the following loop, which should always be used as a source of 
symmetry information in preference to the above space-group names. 
They are only intended as comments. 
;
_shelx_estimated_absorpt_t_min 0.983
_shelx_estimated_absorpt_t_max 0.989
_shelxl_version_number 2013-4

loop_
_space_group_symop_operation_xyz
'x, y, z'
'-x, -y, -z'

loop_
_atom_site_label
_atom_site_type_symbol
_atom_site_fract_x
_atom_site_fract_y
_atom_site_fract_z
_atom_site_U_iso_or_equiv
_atom_site_adp_type
_atom_site_occupancy
_atom_site_site_symmetry_order
_atom_site_calc_flag
_atom_site_refinement_flags_posn
_atom_site_refinement_flags_adp
N1 N 0.8402(3) 0.0685(2) 0.35888(9) 0.0380(6) Uani 1 1 d . .
N2 N 0.7614(3) 0.1871(2) 0.34045(10) 0.0455(6) Uani 1 1 d . .
N3 N 0.6596(3) 0.2409(2) 0.38793(11) 0.0467(6) Uani 1 1 d . .
N4 N 0.8643(3) -0.0048(3) 0.22785(11) 0.0565(7) Uani 1 1 d . .
N5 N 0.8219(3) -0.0489(2) 0.18233(11) 0.0472(6) Uani 1 1 d . .
N6 N 0.7774(4) -0.0747(3) 0.13821(13) 0.0722(9) Uani 1 1 d . .
N7 N 0.0969(3) 0.5608(2) 0.14532(9) 0.0371(5) Uani 1 1 d . .
N8 N 0.1149(3) 0.6798(2) 0.16670(10) 0.0448(6) Uani 1 1 d . .
N9 N 0.1919(3) 0.7363(2) 0.12115(11) 0.0447(6) Uani 1 1 d . .
N10 N 0.1107(3) 0.4856(3) 0.27650(11) 0.0570(7) Uani 1 1 d . .
N11 N 0.0389(3) 0.4539(3) 0.32423(12) 0.0527(7) Uani 1 1 d . .
N12 N -0.0248(5) 0.4365(3) 0.37023(14) 0.0848(10) Uani 1 1 d . .
C1 C 0.8945(3) -0.0848(3) 0.43164(11) 0.0372(6) Uani 1 1 d . .
C2 C 0.9033(4) -0.1601(3) 0.48332(13) 0.0528(8) Uani 1 1 d . .
H2 H 0.8331 -0.1306 0.5187 0.063 Uiso 1 1 calc R U
C3 C 1.0167(4) -0.2795(3) 0.48218(14) 0.0594(9) Uani 1 1 d . .
H3 H 1.0230 -0.3302 0.5171 0.071 Uiso 1 1 calc R U
C4 C 1.1211(4) -0.3251(3) 0.43013(14) 0.0540(8) Uani 1 1 d . .
H4 H 1.1974 -0.4059 0.4303 0.065 Uiso 1 1 calc R U
C5 C 1.1126(4) -0.2513(3) 0.37784(13) 0.0480(8) Uani 1 1 d . .
H5 H 1.1828 -0.2817 0.3426 0.058 Uiso 1 1 calc R U
C6 C 0.9987(3) -0.1316(3) 0.37839(12) 0.0379(7) Uani 1 1 d . .
C7 C 0.9714(3) -0.0351(3) 0.32595(11) 0.0379(7) Uani 1 1 d . .
C8 C 0.8986(4) -0.1019(3) 0.27658(12) 0.0438(7) Uani 1 1 d . .
H8A H 0.9775 -0.1812 0.2604 0.053 Uiso 1 1 calc R U
H8B H 0.7958 -0.1292 0.2933 0.053 Uiso 1 1 calc R U
C9 C 0.7933(3) 0.0451(3) 0.41793(11) 0.0372(7) Uani 1 1 d . .
C10 C 0.6742(3) 0.1577(3) 0.43650(12) 0.0392(7) Uani 1 1 d . .
C11 C 0.5748(3) 0.2004(3) 0.49515(13) 0.0435(7) Uani 1 1 d . .
C12 C 0.4720(5) 0.3248(4) 0.50130(16) 0.0714(11) Uani 1 1 d . .
H12 H 0.4611 0.3793 0.4676 0.086 Uiso 1 1 calc R U
C13 C 0.3845(5) 0.3701(4) 0.55686(19) 0.0862(13) Uani 1 1 d . .
H13 H 0.3162 0.4549 0.5601 0.103 Uiso 1 1 calc R U
C14 C 0.3970(4) 0.2922(4) 0.60705(16) 0.0678(10) Uani 1 1 d . .
H14 H 0.3397 0.3240 0.6445 0.081 Uiso 1 1 calc R U
C15 C 0.4946(4) 0.1673(4) 0.60132(14) 0.0636(10) Uani 1 1 d . .
H15 H 0.5027 0.1124 0.6349 0.076 Uiso 1 1 calc R U
C16 C 0.5817(4) 0.1217(4) 0.54598(14) 0.0569(9) Uani 1 1 d . .
H16 H 0.6468 0.0356 0.5428 0.068 Uiso 1 1 calc R U
C17 C 1.1288(3) 0.0189(3) 0.30491(12) 0.0405(7) Uani 1 1 d . .
C18 C 1.1768(4) 0.1141(3) 0.34029(13) 0.0458(7) Uani 1 1 d . .
H18 H 1.1081 0.1481 0.3754 0.055 Uiso 1 1 calc R U
C19 C 1.3230(4) 0.1594(3) 0.32481(15) 0.0562(9) Uani 1 1 d . .
H19 H 1.3529 0.2230 0.3494 0.067 Uiso 1 1 calc R U
C20 C 1.4253(4) 0.1109(3) 0.27292(16) 0.0596(9) Uani 1 1 d . .
H20 H 1.5251 0.1407 0.2623 0.071 Uiso 1 1 calc R U
C21 C 1.3785(4) 0.0176(4) 0.23674(16) 0.0643(10) Uani 1 1 d . .
H21 H 1.4466 -0.0146 0.2013 0.077 Uiso 1 1 calc R U
C22 C 1.2316(4) -0.0287(3) 0.25252(14) 0.0534(8) Uani 1 1 d . .
H22 H 1.2018 -0.0921 0.2278 0.064 Uiso 1 1 calc R U
C23 C 0.1300(3) 0.4065(3) 0.06915(12) 0.0379(7) Uani 1 1 d . .
C24 C 0.1659(4) 0.3296(3) 0.01573(13) 0.0494(8) Uani 1 1 d . .
H24 H 0.2181 0.3620 -0.0191 0.059 Uiso 1 1 calc R U
C25 C 0.1230(4) 0.2047(3) 0.01504(14) 0.0578(9) Uani 1 1 d . .
H25 H 0.1451 0.1536 -0.0208 0.069 Uiso 1 1 calc R U
C26 C 0.0483(4) 0.1543(3) 0.06640(15) 0.0560(8) Uani 1 1 d . .
H26 H 0.0229 0.0690 0.0652 0.067 Uiso 1 1 calc R U
C27 C 0.0107(4) 0.2295(3) 0.11974(14) 0.0511(8) Uani 1 1 d . .
H27 H -0.0412 0.1961 0.1544 0.061 Uiso 1 1 calc R U
C28 C 0.0517(3) 0.3549(3) 0.12063(12) 0.0377(6) Uani 1 1 d . .
C29 C 0.0202(3) 0.4533(3) 0.17461(11) 0.0379(7) Uani 1 1 d . .
C30 C 0.1242(4) 0.3913(3) 0.22488(12) 0.0486(8) Uani 1 1 d . .
H30A H 0.0858 0.3109 0.2392 0.058 Uiso 1 1 calc R U
H30B H 0.2409 0.3654 0.2081 0.058 Uiso 1 1 calc R U
C31 C 0.1600(3) 0.5391(3) 0.08622(11) 0.0353(6) Uani 1 1 d . .
C32 C 0.2231(3) 0.6532(3) 0.07089(12) 0.0381(7) Uani 1 1 d . .
C33 C 0.3074(3) 0.6955(3) 0.01372(12) 0.0396(7) Uani 1 1 d . .
C34 C 0.3480(4) 0.8225(3) 0.01028(15) 0.0579(9) Uani 1 1 d . .
H34 H 0.3237 0.8796 0.0442 0.069 Uiso 1 1 calc R U
C35 C 0.4236(5) 0.8639(4) -0.04295(15) 0.0668(10) Uani 1 1 d . .
H35 H 0.4483 0.9495 -0.0447 0.080 Uiso 1 1 calc R U
C36 C 0.4631(4) 0.7819(4) -0.09338(14) 0.0578(9) Uani 1 1 d . .
H36 H 0.5150 0.8108 -0.1292 0.069 Uiso 1 1 calc R U
C37 C 0.4251(4) 0.6565(4) -0.09026(14) 0.0614(9) Uani 1 1 d . .
H37 H 0.4511 0.5993 -0.1242 0.074 Uiso 1 1 calc R U
C38 C 0.3489(4) 0.6148(3) -0.03739(14) 0.0608(9) Uani 1 1 d . .
H38 H 0.3245 0.5289 -0.0361 0.073 Uiso 1 1 calc R U
C39 C -0.1654(3) 0.5012(3) 0.19544(12) 0.0392(7) Uani 1 1 d . .
C40 C -0.2559(4) 0.6114(3) 0.16865(13) 0.0476(8) Uani 1 1 d . .
H40 H -0.2015 0.6592 0.1396 0.057 Uiso 1 1 calc R U
C41 C -0.4267(4) 0.6502(3) 0.18511(16) 0.0585(9) Uani 1 1 d . .
H41 H -0.4872 0.7216 0.1657 0.070 Uiso 1 1 calc R U
C42 C -0.5074(4) 0.5846(4) 0.22962(16) 0.0622(10) Uani 1 1 d . .
H42 H -0.6213 0.6137 0.2416 0.075 Uiso 1 1 calc R U
C43 C -0.4191(4) 0.4749(4) 0.25668(15) 0.0615(9) Uani 1 1 d . .
H43 H -0.4739 0.4289 0.2864 0.074 Uiso 1 1 calc R U
C44 C -0.2494(4) 0.4336(3) 0.23951(13) 0.0503(8) Uani 1 1 d . .
H44 H -0.1907 0.3594 0.2577 0.060 Uiso 1 1 calc R U

loop_
_atom_site_aniso_label
_atom_site_aniso_U_11
_atom_site_aniso_U_22
_atom_site_aniso_U_33
_atom_site_aniso_U_23
_atom_site_aniso_U_13
_atom_site_aniso_U_12
N1 0.0445(13) 0.0385(14) 0.0308(13) 0.0007(11) -0.0032(10) -0.0081(11)
N2 0.0544(15) 0.0389(14) 0.0420(14) 0.0049(12) -0.0065(12) -0.0051(12)
N3 0.0472(14) 0.0486(15) 0.0436(15) 0.0011(12) -0.0040(11) -0.0080(12)
N4 0.084(2) 0.0531(17) 0.0367(14) -0.0003(13) -0.0159(13) -0.0184(15)
N5 0.0568(16) 0.0471(16) 0.0359(15) 0.0029(12) -0.0035(12) -0.0067(13)
N6 0.112(3) 0.0594(19) 0.0495(17) 0.0037(15) -0.0330(17) -0.0128(18)
N7 0.0404(13) 0.0377(13) 0.0323(13) -0.0031(10) 0.0013(10) -0.0086(11)
N8 0.0499(15) 0.0423(15) 0.0415(14) -0.0045(12) 0.0005(11) -0.0109(12)
N9 0.0451(14) 0.0443(15) 0.0439(15) -0.0032(12) 0.0007(11) -0.0103(12)
N10 0.0735(18) 0.0674(19) 0.0352(15) 0.0000(13) -0.0043(13) -0.0278(15)
N11 0.0657(18) 0.0487(16) 0.0413(16) -0.0052(13) -0.0003(14) -0.0086(14)
N12 0.124(3) 0.077(2) 0.0505(19) -0.0092(17) 0.0198(19) -0.031(2)
C1 0.0411(16) 0.0408(17) 0.0314(15) 0.0003(13) -0.0024(12) -0.0133(13)
C2 0.069(2) 0.053(2) 0.0333(17) 0.0030(15) -0.0017(14) -0.0050(18)
C3 0.074(2) 0.060(2) 0.0439(19) 0.0114(17) -0.0135(17) -0.0109(19)
C4 0.056(2) 0.0468(19) 0.058(2) 0.0054(17) -0.0122(16) -0.0050(16)
C5 0.0484(18) 0.0482(19) 0.0454(18) -0.0043(15) -0.0006(14) -0.0072(15)
C6 0.0424(16) 0.0392(17) 0.0349(15) -0.0009(13) -0.0048(12) -0.0148(14)
C7 0.0451(16) 0.0365(16) 0.0308(15) 0.0006(12) -0.0007(12) -0.0065(13)
C8 0.0512(17) 0.0477(18) 0.0338(16) 0.0017(14) -0.0040(13) -0.0137(15)
C9 0.0425(16) 0.0419(17) 0.0293(15) -0.0024(13) -0.0013(12) -0.0147(14)
C10 0.0400(16) 0.0433(17) 0.0362(16) -0.0006(13) -0.0028(12) -0.0138(14)
C11 0.0386(16) 0.0462(18) 0.0453(17) -0.0074(15) 0.0045(13) -0.0132(14)
C12 0.084(3) 0.054(2) 0.061(2) 0.0003(19) 0.0184(19) 0.006(2)
C13 0.094(3) 0.058(2) 0.087(3) -0.003(2) 0.036(2) 0.008(2)
C14 0.070(2) 0.072(3) 0.059(2) -0.021(2) 0.0213(18) -0.024(2)
C15 0.062(2) 0.078(3) 0.046(2) -0.0038(18) 0.0056(16) -0.010(2)
C16 0.056(2) 0.062(2) 0.0473(19) -0.0046(17) 0.0040(15) -0.0045(17)
C17 0.0424(16) 0.0422(17) 0.0358(16) 0.0032(13) -0.0022(12) -0.0070(13)
C18 0.0501(18) 0.0495(19) 0.0386(16) 0.0011(14) -0.0070(13) -0.0104(15)
C19 0.0487(19) 0.057(2) 0.068(2) 0.0087(18) -0.0173(17) -0.0156(16)
C20 0.0430(19) 0.058(2) 0.080(3) 0.0125(19) -0.0065(17) -0.0142(17)
C21 0.052(2) 0.066(2) 0.068(2) 0.0010(19) 0.0173(17) -0.0077(18)
C22 0.057(2) 0.053(2) 0.0483(19) -0.0054(16) 0.0078(15) -0.0122(16)
C23 0.0378(15) 0.0388(16) 0.0369(16) -0.0012(13) -0.0059(12) -0.0057(13)
C24 0.062(2) 0.055(2) 0.0314(16) -0.0042(15) 0.0015(14) -0.0153(16)
C25 0.077(2) 0.051(2) 0.0457(19) -0.0130(16) -0.0077(17) -0.0123(18)
C26 0.069(2) 0.0405(18) 0.059(2) -0.0064(16) -0.0026(17) -0.0148(17)
C27 0.059(2) 0.0433(18) 0.0518(19) 0.0017(15) 0.0002(15) -0.0143(16)
C28 0.0391(15) 0.0360(16) 0.0360(15) 0.0014(13) -0.0041(12) -0.0022(13)
C29 0.0413(15) 0.0404(16) 0.0314(15) 0.0035(13) 0.0008(12) -0.0094(13)
C30 0.0506(18) 0.055(2) 0.0371(17) 0.0046(15) -0.0050(13) -0.0032(15)
C31 0.0336(14) 0.0386(16) 0.0321(15) 0.0009(12) -0.0019(11) -0.0036(13)
C32 0.0382(15) 0.0378(16) 0.0372(16) 0.0008(13) -0.0016(12) -0.0058(13)
C33 0.0395(15) 0.0430(17) 0.0357(16) 0.0046(13) -0.0044(12) -0.0068(13)
C34 0.078(2) 0.048(2) 0.050(2) 0.0018(16) -0.0012(17) -0.0216(18)
C35 0.091(3) 0.054(2) 0.060(2) 0.0096(19) 0.0032(19) -0.031(2)
C36 0.060(2) 0.065(2) 0.048(2) 0.0149(18) 0.0038(16) -0.0144(18)
C37 0.074(2) 0.065(2) 0.045(2) -0.0027(17) 0.0058(16) -0.0191(19)
C38 0.078(2) 0.056(2) 0.052(2) -0.0027(17) 0.0078(17) -0.0300(19)
C39 0.0439(16) 0.0389(16) 0.0345(15) -0.0004(13) -0.0029(12) -0.0080(14)
C40 0.0509(19) 0.0437(18) 0.0487(18) 0.0031(15) -0.0021(14) -0.0126(15)
C41 0.0449(19) 0.051(2) 0.077(2) -0.0033(18) -0.0064(17) -0.0023(16)
C42 0.0418(19) 0.072(3) 0.072(2) -0.017(2) 0.0058(17) -0.0143(18)
C43 0.052(2) 0.083(3) 0.051(2) -0.0025(19) 0.0087(16) -0.025(2)
C44 0.0518(19) 0.062(2) 0.0393(17) 0.0091(15) -0.0029(14) -0.0175(16)

loop_
_atom_type_symbol
_atom_type_description
_atom_type_scat_dispersion_real
_atom_type_scat_dispersion_imag
_atom_type_scat_source
C C 0.0033 0.0016 'International Tables Vol C Tables 4.2.6.8 and 6.1.1.4'
H H 0.0000 0.0000 'International Tables Vol C Tables 4.2.6.8 and 6.1.1.4'
N N 0.0061 0.0033 'International Tables Vol C Tables 4.2.6.8 and 6.1.1.4'

loop_
_geom_angle_atom_site_label_1
_geom_angle_atom_site_label_2
_geom_angle_atom_site_label_3
_geom_angle
N2 N1 C9 113.0(2)
N2 N1 C7 130.3(2)
C9 N1 C7 116.7(2)
N3 N2 N1 105.4(2)
N2 N3 C10 110.5(2)
N5 N4 C8 115.7(2)
N6 N5 N4 172.0(3)
N8 N7 C31 112.5(2)
N8 N7 C29 131.3(2)
C31 N7 C29 116.2(2)
N9 N8 N7 106.0(2)
N8 N9 C32 110.0(2)
N11 N10 C30 115.5(3)
N12 N11 N10 173.2(3)
C2 C1 C6 119.7(3)
C2 C1 C9 133.2(3)
C6 C1 C9 107.1(2)
C1 C2 C3 119.4(3)
C1 C2 H2 120.3
C3 C2 H2 120.3
C2 C3 C4 121.1(3)
C2 C3 H3 119.4
C4 C3 H3 119.4
C5 C4 C3 120.1(3)
C5 C4 H4 120.0
C3 C4 H4 120.0
C4 C5 C6 119.3(3)
C4 C5 H5 120.4
C6 C5 H5 120.4
C5 C6 C1 120.4(3)
C5 C6 C7 127.3(2)
C1 C6 C7 112.3(2)
N1 C7 C6 97.6(2)
N1 C7 C17 111.8(2)
C6 C7 C17 111.4(2)
N1 C7 C8 110.0(2)
C6 C7 C8 109.2(2)
C17 C7 C8 115.3(2)
N4 C8 C7 108.5(2)
N4 C8 H8A 110.0
C7 C8 H8A 110.0
N4 C8 H8B 110.0
C7 C8 H8B 110.0
H8A C8 H8B 108.4
N1 C9 C10 103.6(2)
N1 C9 C1 106.4(2)
C10 C9 C1 150.0(3)
N3 C10 C9 107.5(2)
N3 C10 C11 119.6(3)
C9 C10 C11 132.9(3)
C12 C11 C16 117.2(3)
C12 C11 C10 119.9(3)
C16 C11 C10 122.9(3)
C11 C12 C13 120.9(4)
C11 C12 H12 119.5
C13 C12 H12 119.5
C14 C13 C12 121.0(4)
C14 C13 H13 119.5
C12 C13 H13 119.5
C15 C14 C13 118.8(3)
C15 C14 H14 120.6
C13 C14 H14 120.6
C14 C15 C16 120.4(4)
C14 C15 H15 119.8
C16 C15 H15 119.8
C15 C16 C11 121.7(3)
C15 C16 H16 119.1
C11 C16 H16 119.1
C22 C17 C18 118.2(3)
C22 C17 C7 122.0(3)
C18 C17 C7 119.8(2)
C19 C18 C17 121.6(3)
C19 C18 H18 119.2
C17 C18 H18 119.2
C18 C19 C20 119.9(3)
C18 C19 H19 120.0
C20 C19 H19 120.0
C19 C20 C21 119.3(3)
C19 C20 H20 120.3
C21 C20 H20 120.3
C20 C21 C22 120.8(3)
C20 C21 H21 119.6
C22 C21 H21 119.6
C21 C22 C17 120.2(3)
C21 C22 H22 119.9
C17 C22 H22 119.9
C24 C23 C28 118.9(3)
C24 C23 C31 133.6(3)
C28 C23 C31 107.4(2)
C25 C24 C23 119.2(3)
C25 C24 H24 120.4
C23 C24 H24 120.4
C26 C25 C24 121.2(3)
C26 C25 H25 119.4
C24 C25 H25 119.4
C25 C26 C27 120.5(3)
C25 C26 H26 119.8
C27 C26 H26 119.8
C26 C27 C28 118.7(3)
C26 C27 H27 120.7
C28 C27 H27 120.7
C27 C28 C23 121.5(3)
C27 C28 C29 126.8(3)
C23 C28 C29 111.7(2)
N7 C29 C39 111.9(2)
N7 C29 C28 98.3(2)
C39 C29 C28 112.6(2)
N7 C29 C30 109.4(2)
C39 C29 C30 114.5(2)
C28 C29 C30 109.0(2)
N10 C30 C29 111.9(2)
N10 C30 H30A 109.2
C29 C30 H30A 109.2
N10 C30 H30B 109.2
C29 C30 H30B 109.2
H30A C30 H30B 107.9
N7 C31 C32 103.9(2)
N7 C31 C23 106.3(2)
C32 C31 C23 149.8(2)
N9 C32 C31 107.6(2)
N9 C32 C33 120.0(3)
C31 C32 C33 132.4(2)
C38 C33 C34 117.3(3)
C38 C33 C32 122.9(3)
C34 C33 C32 119.8(3)
C35 C34 C33 120.3(3)
C35 C34 H34 119.8
C33 C34 H34 119.8
C36 C35 C34 121.3(3)
C36 C35 H35 119.3
C34 C35 H35 119.3
C35 C36 C37 118.7(3)
C35 C36 H36 120.6
C37 C36 H36 120.6
C36 C37 C38 120.3(3)
C36 C37 H37 119.9
C38 C37 H37 119.9
C33 C38 C37 122.0(3)
C33 C38 H38 119.0
C37 C38 H38 119.0
C44 C39 C40 118.5(3)
C44 C39 C29 121.2(3)
C40 C39 C29 120.2(3)
C41 C40 C39 120.2(3)
C41 C40 H40 119.9
C39 C40 H40 119.9
C42 C41 C40 120.7(3)
C42 C41 H41 119.7
C40 C41 H41 119.7
C41 C42 C43 119.7(3)
C41 C42 H42 120.1
C43 C42 H42 120.1
C44 C43 C42 119.9(3)
C44 C43 H43 120.0
C42 C43 H43 120.0
C43 C44 C39 120.9(3)
C43 C44 H44 119.5
C39 C44 H44 119.5

loop_
_geom_bond_atom_site_label_1
_geom_bond_atom_site_label_2
_geom_bond_distance
N1 N2 1.338(3)
N1 C9 1.354(3)
N1 C7 1.477(3)
N2 N3 1.314(3)
N3 C10 1.368(4)
N4 N5 1.216(3)
N4 C8 1.474(4)
N5 N6 1.129(3)
N7 N8 1.339(3)
N7 C31 1.354(3)
N7 C29 1.474(3)
N8 N9 1.318(3)
N9 C32 1.368(3)
N10 N11 1.223(4)
N10 C30 1.474(4)
N11 N12 1.120(4)
C1 C2 1.376(4)
C1 C6 1.400(3)
C1 C9 1.467(4)
C2 C3 1.376(4)
C2 H2 0.9300
C3 C4 1.378(4)
C3 H3 0.9300
C4 C5 1.380(4)
C4 H4 0.9300
C5 C6 1.381(4)
C5 H5 0.9300
C6 C7 1.526(4)
C7 C17 1.521(4)
C7 C8 1.523(4)
C8 H8A 0.9700
C8 H8B 0.9700
C9 C10 1.381(4)
C10 C11 1.471(4)
C11 C12 1.374(4)
C11 C16 1.379(4)
C12 C13 1.383(5)
C12 H12 0.9300
C13 C14 1.365(5)
C13 H13 0.9300
C14 C15 1.360(5)
C14 H14 0.9300
C15 C16 1.379(4)
C15 H15 0.9300
C16 H16 0.9300
C17 C22 1.382(4)
C17 C18 1.387(4)
C18 C19 1.371(4)
C18 H18 0.9300
C19 C20 1.374(4)
C19 H19 0.9300
C20 C21 1.378(5)
C20 H20 0.9300
C21 C22 1.382(4)
C21 H21 0.9300
C22 H22 0.9300
C23 C24 1.390(4)
C23 C28 1.395(4)
C23 C31 1.472(4)
C24 C25 1.380(4)
C24 H24 0.9300
C25 C26 1.374(4)
C25 H25 0.9300
C26 C27 1.379(4)
C26 H26 0.9300
C27 C28 1.378(4)
C27 H27 0.9300
C28 C29 1.526(4)
C29 C39 1.521(4)
C29 C30 1.539(4)
C30 H30A 0.9700
C30 H30B 0.9700
C31 C32 1.383(4)
C32 C33 1.476(4)
C33 C38 1.370(4)
C33 C34 1.391(4)
C34 C35 1.371(4)
C34 H34 0.9300
C35 C36 1.365(4)
C35 H35 0.9300
C36 C37 1.367(4)
C36 H36 0.9300
C37 C38 1.369(4)
C37 H37 0.9300
C38 H38 0.9300
C39 C44 1.386(4)
C39 C40 1.389(4)
C40 C41 1.384(4)
C40 H40 0.9300
C41 C42 1.367(5)
C41 H41 0.9300
C42 C43 1.381(5)
C42 H42 0.9300
C43 C44 1.380(4)
C43 H43 0.9300
C44 H44 0.9300

loop_
_geom_torsion_atom_site_label_1
_geom_torsion_atom_site_label_2
_geom_torsion_atom_site_label_3
_geom_torsion_atom_site_label_4
_geom_torsion
C9 N1 N2 N3 -1.0(3)
C7 N1 N2 N3 -178.5(2)
N1 N2 N3 C10 0.4(3)
C31 N7 N8 N9 -0.5(3)
C29 N7 N8 N9 -179.8(2)
N7 N8 N9 C32 -0.1(3)
C6 C1 C2 C3 1.2(4)
C9 C1 C2 C3 -178.4(3)
C1 C2 C3 C4 -0.3(5)
C2 C3 C4 C5 -0.3(5)
C3 C4 C5 C6 0.0(5)
C4 C5 C6 C1 0.9(4)
C4 C5 C6 C7 179.2(3)
C2 C1 C6 C5 -1.5(4)
C9 C1 C6 C5 178.2(2)
C2 C1 C6 C7 179.9(2)
C9 C1 C6 C7 -0.4(3)
N2 N1 C7 C6 177.2(2)
C9 N1 C7 C6 -0.2(3)
N2 N1 C7 C17 60.4(3)
C9 N1 C7 C17 -117.0(2)
N2 N1 C7 C8 -69.2(3)
C9 N1 C7 C8 113.4(2)
C5 C6 C7 N1 -178.1(3)
C1 C6 C7 N1 0.3(3)
C5 C6 C7 C17 -61.0(3)
C1 C6 C7 C17 117.4(2)
C5 C6 C7 C8 67.5(4)
C1 C6 C7 C8 -114.0(2)
N5 N4 C8 C7 172.7(2)
N1 C7 C8 N4 70.9(3)
C6 C7 C8 N4 176.9(2)
C17 C7 C8 N4 -56.7(3)
N2 N1 C9 C10 1.1(3)
C7 N1 C9 C10 179.0(2)
N2 N1 C9 C1 -177.8(2)
C7 N1 C9 C1 0.0(3)
C2 C1 C9 N1 179.9(3)
C6 C1 C9 N1 0.2(3)
C2 C1 C9 C10 1.9(7)
C6 C1 C9 C10 -177.7(4)
N2 N3 C10 C9 0.3(3)
N2 N3 C10 C11 178.1(2)
N1 C9 C10 N3 -0.8(3)
C1 C9 C10 N3 177.2(4)
N1 C9 C10 C11 -178.3(3)
C1 C9 C10 C11 -0.3(7)
N3 C10 C11 C12 -1.9(4)
C9 C10 C11 C12 175.3(3)
N3 C10 C11 C16 179.5(3)
C9 C10 C11 C16 -3.3(5)
C16 C11 C12 C13 2.3(5)
C10 C11 C12 C13 -176.4(3)
C11 C12 C13 C14 -0.4(6)
C12 C13 C14 C15 -1.4(6)
C13 C14 C15 C16 1.2(6)
C14 C15 C16 C11 0.7(5)
C12 C11 C16 C15 -2.4(5)
C10 C11 C16 C15 176.2(3)
N1 C7 C17 C22 -148.9(3)
C6 C7 C17 C22 103.0(3)
C8 C7 C17 C22 -22.2(4)
N1 C7 C17 C18 34.2(3)
C6 C7 C17 C18 -73.8(3)
C8 C7 C17 C18 161.0(3)
C22 C17 C18 C19 -0.9(4)
C7 C17 C18 C19 176.0(3)
C17 C18 C19 C20 0.4(5)
C18 C19 C20 C21 0.5(5)
C19 C20 C21 C22 -0.9(5)
C20 C21 C22 C17 0.4(5)
C18 C17 C22 C21 0.5(5)
C7 C17 C22 C21 -176.4(3)
C28 C23 C24 C25 0.1(4)
C31 C23 C24 C25 178.6(3)
C23 C24 C25 C26 -1.1(5)
C24 C25 C26 C27 1.5(5)
C25 C26 C27 C28 -0.9(5)
C26 C27 C28 C23 -0.2(4)
C26 C27 C28 C29 179.7(3)
C24 C23 C28 C27 0.6(4)
C31 C23 C28 C27 -178.3(2)
C24 C23 C28 C29 -179.3(2)
C31 C23 C28 C29 1.8(3)
N8 N7 C29 C39 61.8(3)
C31 N7 C29 C39 -117.5(2)
N8 N7 C29 C28 -179.7(2)
C31 N7 C29 C28 1.0(3)
N8 N7 C29 C30 -66.1(3)
C31 N7 C29 C30 114.6(2)
C27 C28 C29 N7 178.4(3)
C23 C28 C29 N7 -1.7(3)
C27 C28 C29 C39 -63.6(4)
C23 C28 C29 C39 116.3(3)
C27 C28 C29 C30 64.5(3)
C23 C28 C29 C30 -115.6(3)
N11 N10 C30 C29 113.2(3)
N7 C29 C30 N10 68.8(3)
C39 C29 C30 N10 -57.6(3)
C28 C29 C30 N10 175.3(2)
N8 N7 C31 C32 0.8(3)
C29 N7 C31 C32 -179.8(2)
N8 N7 C31 C23 -179.5(2)
C29 N7 C31 C23 -0.1(3)
C24 C23 C31 N7 -179.7(3)
C28 C23 C31 N7 -1.1(3)
C24 C23 C31 C32 -0.3(7)
C28 C23 C31 C32 178.3(4)
N8 N9 C32 C31 0.6(3)
N8 N9 C32 C33 179.4(2)
N7 C31 C32 N9 -0.8(3)
C23 C31 C32 N9 179.7(4)
N7 C31 C32 C33 -179.5(3)
C23 C31 C32 C33 1.1(7)
N9 C32 C33 C38 177.0(3)
C31 C32 C33 C38 -4.5(5)
N9 C32 C33 C34 -3.0(4)
C31 C32 C33 C34 175.5(3)
C38 C33 C34 C35 1.2(5)
C32 C33 C34 C35 -178.8(3)
C33 C34 C35 C36 -1.0(5)
C34 C35 C36 C37 0.4(5)
C35 C36 C37 C38 0.0(5)
C34 C33 C38 C37 -0.9(5)
C32 C33 C38 C37 179.1(3)
C36 C37 C38 C33 0.3(5)
N7 C29 C39 C44 -159.8(2)
C28 C29 C39 C44 90.6(3)
C30 C29 C39 C44 -34.6(4)
N7 C29 C39 C40 22.8(3)
C28 C29 C39 C40 -86.9(3)
C30 C29 C39 C40 147.9(3)
C44 C39 C40 C41 -1.3(4)
C29 C39 C40 C41 176.2(3)
C39 C40 C41 C42 2.8(5)
C40 C41 C42 C43 -2.8(5)
C41 C42 C43 C44 1.2(5)
C42 C43 C44 C39 0.3(5)
C40 C39 C44 C43 -0.3(4)
C29 C39 C44 C43 -177.7(3)
